data_4131299
loop_
_publ_author_name
'Dong, Zhaowen'
'Reinhold, Crispin R. W.'
'Schmidtmann, Marc'
'M\"uller, Thomas'

_publ_section_title
;
 A Stable Silylene with a \s<sup>2</sup>, \p- Butadiene Ligand.
;
_journal_issue 20
_journal_name_full 'Journal of the American Chemical Society'
_journal_page_first 7117
_journal_page_last 7123
_journal_paper_doi 10.1021/jacs.7b03566
_journal_volume 139
_journal_year 2017
_chemical_absolute_configuration ad
_chemical_formula_structural 'SiC4(C6H5)2(Si(CH3)3)2Hf(C5H5)2 *C4H8O'
_chemical_formula_sum 'C36 H46 Hf O Si3'
_chemical_formula_weight 757.49
_space_group_crystal_system monoclinic
_space_group_IT_number 5
_space_group_name_Hall 'C 2y'
_space_group_name_H-M_alt 'C 1 2 1'
_atom_sites_solution_hydrogens difmap
_atom_sites_solution_primary direct
_atom_sites_solution_secondary difmap
_audit_creation_method SHELXL-2014/7
_cell_angle_alpha 90
_cell_angle_beta 93.2487(15)
_cell_angle_gamma 90
_cell_formula_units_Z 4
_cell_length_a 39.330(3)
_cell_length_b 7.9638(6)
_cell_length_c 10.8208(8)
_cell_measurement_reflns_used 9770
_cell_measurement_temperature 100(2)
_cell_measurement_theta_max 34.73
_cell_measurement_theta_min 2.61
_cell_volume 3383.8(4)
_computing_cell_refinement 'Bruker SAINT V8.37A'
_computing_data_collection 'Bruker APEX2'
_computing_data_reduction 'Bruker SAINT V8.37A'
_computing_structure_refinement 'SHELXL-2014/7 (Sheldrick, 2014)'
_computing_structure_solution 'SHELXS-2013/1 (Sheldrick, 2013)'
_diffrn_ambient_temperature 100(2)
_diffrn_measured_fraction_theta_full 0.999
_diffrn_measured_fraction_theta_max 1.000
_diffrn_measurement_device_type 'Bruker APEX-II CCD'
_diffrn_measurement_method '\f and \w scans'
_diffrn_radiation_type MoK\a
_diffrn_radiation_wavelength 0.71073
_diffrn_reflns_av_R_equivalents 0.0400
_diffrn_reflns_av_unetI/netI 0.0300
_diffrn_reflns_Laue_measured_fraction_full 0.999
_diffrn_reflns_Laue_measured_fraction_max 1.000
_diffrn_reflns_limit_h_max 63
_diffrn_reflns_limit_h_min -61
_diffrn_reflns_limit_k_max 12
_diffrn_reflns_limit_k_min -12
_diffrn_reflns_limit_l_max 17
_diffrn_reflns_limit_l_min -17
_diffrn_reflns_number 84101
_diffrn_reflns_point_group_measured_fraction_full 1.000
_diffrn_reflns_point_group_measured_fraction_max 1.000
_diffrn_reflns_theta_full 25.242
_diffrn_reflns_theta_max 34.971
_diffrn_reflns_theta_min 1.885
_diffrn_source 'sealed tube'
_exptl_absorpt_coefficient_mu 3.216
_exptl_absorpt_correction_T_max 0.8969
_exptl_absorpt_correction_T_min 0.5133
_exptl_absorpt_correction_type numerical
_exptl_absorpt_process_details 'SADABS-2016/2 (Sheldrick)'
_exptl_crystal_colour yellow
_exptl_crystal_density_diffrn 1.487
_exptl_crystal_description plate
_exptl_crystal_F_000 1536
_exptl_crystal_size_max 0.200
_exptl_crystal_size_mid 0.120
_exptl_crystal_size_min 0.050
_refine_diff_density_max 1.077
_refine_diff_density_min -3.114
_refine_diff_density_rms 0.097
_refine_ls_abs_structure_details
;
 Flack x determined using 6185 quotients [(I+)-(I-)]/[(I+)+(I-)]
 (Parsons, Flack and Wagner, Acta Cryst. B69 (2013) 249-259).
;
_refine_ls_abs_structure_Flack -0.003(2)
_refine_ls_extinction_method none
_refine_ls_goodness_of_fit_ref 1.095
_refine_ls_hydrogen_treatment constr
_refine_ls_matrix_type full
_refine_ls_number_parameters 421
_refine_ls_number_reflns 14867
_refine_ls_number_restraints 1
_refine_ls_restrained_S_all 1.095
_refine_ls_R_factor_all 0.0274
_refine_ls_R_factor_gt 0.0246
_refine_ls_shift/su_max 0.001
_refine_ls_shift/su_mean 0.000
_refine_ls_structure_factor_coef Fsqd
_refine_ls_weighting_details 'w=1/[\s^2^(Fo^2^)+(0.0200P)^2^+4.0000P] where P=(Fo^2^+2Fc^2^)/3'
_refine_ls_weighting_scheme calc
_refine_ls_wR_factor_gt 0.0505
_refine_ls_wR_factor_ref 0.0512
_reflns_Friedel_coverage 0.890
_reflns_Friedel_fraction_full 1.000
_reflns_Friedel_fraction_max 1.000
_reflns_number_gt 14078
_reflns_number_total 14867
_reflns_threshold_expression 'I > 2\s(I)'
_cod_data_source_file ja7b03566_si_002.cif
_cod_data_source_block dzw104
_cod_original_sg_symbol_H-M 'C 2'
_cod_database_code 4131299
_shelx_shelxl_version_number 2014/7
_shelx_space_group_comment
;
The symmetry employed for this shelxl refinement is uniquely defined
by the following loop, which should always be used as a source of
symmetry information in preference to the above space-group names.
They are only intended as comments.
;
_shelx_estimated_absorpt_t_min 0.566
_shelx_estimated_absorpt_t_max 0.856
_exptl_absorpt_special_details
;
 numerical absorption correction followed by correction based on
 symmetry-related measurements (multi-scan)
;

loop_
_space_group_symop_operation_xyz
'x, y, z'
'-x, y, -z'
'x+1/2, y+1/2, z'
'-x+1/2, y+1/2, -z'

loop_
_atom_site_label
_atom_site_type_symbol
_atom_site_fract_x
_atom_site_fract_y
_atom_site_fract_z
_atom_site_U_iso_or_equiv
_atom_site_adp_type
_atom_site_occupancy
_atom_site_site_symmetry_order
_atom_site_calc_flag
_atom_site_refinement_flags_posn
_atom_site_refinement_flags_adp
_atom_site_refinement_flags_occupancy
_atom_site_disorder_assembly
_atom_site_disorder_group
Hf1 Hf 0.60730(2) 0.57072(2) 0.16247(2) 0.01143(3) Uani 1 1 d . . . . .
Si1 Si 0.63942(2) 0.32815(11) 0.33735(8) 0.01378(15) Uani 1 1 d . . . . .
Si2 Si 0.57750(3) 0.51242(14) 0.48379(9) 0.0223(2) Uani 1 1 d . . . . .
Si3 Si 0.68937(2) 0.35051(11) 0.09550(8) 0.01588(16) Uani 1 1 d . . . . .
C1 C 0.60979(8) 0.5256(4) 0.3643(3) 0.0133(5) Uani 1 1 d . . . . .
C2 C 0.64479(7) 0.5885(5) 0.3947(2) 0.0112(6) Uani 1 1 d . . . . .
C3 C 0.66991(7) 0.5465(3) 0.3085(2) 0.0106(6) Uani 1 1 d . . . . .
C4 C 0.65791(8) 0.4514(3) 0.1959(3) 0.0121(5) Uani 1 1 d . . . . .
C5 C 0.65432(8) 0.6761(4) 0.5133(3) 0.0124(5) Uani 1 1 d . . . . .
C6 C 0.64029(9) 0.8332(4) 0.5367(3) 0.0176(6) Uani 1 1 d . . . . .
H6 H 0.6260 0.8860 0.4745 0.021 Uiso 1 1 calc R U . . .
C7 C 0.64688(10) 0.9138(5) 0.6500(3) 0.0223(7) Uani 1 1 d . . . . .
H7 H 0.6369 1.0201 0.6647 0.027 Uiso 1 1 calc R U . . .
C8 C 0.66787(10) 0.8394(5) 0.7409(3) 0.0235(7) Uani 1 1 d . . . . .
H8 H 0.6723 0.8942 0.8181 0.028 Uiso 1 1 calc R U . . .
C9 C 0.68250(9) 0.6829(5) 0.7186(3) 0.0211(6) Uani 1 1 d . . . . .
H9 H 0.6970 0.6313 0.7808 0.025 Uiso 1 1 calc R U . . .
C10 C 0.67582(8) 0.6029(4) 0.6054(3) 0.0159(6) Uani 1 1 d . . . . .
H10 H 0.6860 0.4972 0.5905 0.019 Uiso 1 1 calc R U . . .
C11 C 0.70664(7) 0.5901(4) 0.3352(2) 0.0118(6) Uani 1 1 d . . . . .
C12 C 0.71914(8) 0.7440(4) 0.2994(3) 0.0161(5) Uani 1 1 d . . . . .
H12 H 0.7040 0.8253 0.2632 0.019 Uiso 1 1 calc R U . . .
C13 C 0.75371(9) 0.7809(4) 0.3159(3) 0.0191(6) Uani 1 1 d . . . . .
H13 H 0.7620 0.8867 0.2907 0.023 Uiso 1 1 calc R U . . .
C14 C 0.77597(9) 0.6633(5) 0.3692(3) 0.0198(6) Uani 1 1 d . . . . .
H14 H 0.7996 0.6880 0.3798 0.024 Uiso 1 1 calc R U . . .
C15 C 0.76372(10) 0.5093(5) 0.4069(3) 0.0204(6) Uani 1 1 d . . . . .
H15 H 0.7789 0.4291 0.4442 0.024 Uiso 1 1 calc R U . . .
C16 C 0.72915(9) 0.4722(4) 0.3900(3) 0.0167(6) Uani 1 1 d . . . . .
H16 H 0.7208 0.3666 0.4158 0.020 Uiso 1 1 calc R U . . .
C17 C 0.54764(13) 0.3303(8) 0.4542(4) 0.0470(15) Uani 1 1 d . . . . .
H17A H 0.5609 0.2279 0.4419 0.070 Uiso 1 1 calc R U . . .
H17B H 0.5329 0.3527 0.3800 0.070 Uiso 1 1 calc R U . . .
H17C H 0.5336 0.3153 0.5254 0.070 Uiso 1 1 calc R U . . .
C18 C 0.55096(13) 0.7089(8) 0.4815(5) 0.0427(12) Uani 1 1 d . . . . .
H18A H 0.5408 0.7274 0.3978 0.064 Uiso 1 1 calc R U . . .
H18B H 0.5654 0.8050 0.5061 0.064 Uiso 1 1 calc R U . . .
H18C H 0.5328 0.6969 0.5394 0.064 Uiso 1 1 calc R U . . .
C19 C 0.59473(11) 0.4791(7) 0.6465(3) 0.0328(9) Uani 1 1 d . . . . .
H19A H 0.6070 0.5799 0.6756 0.049 Uiso 1 1 calc R U . . .
H19B H 0.6103 0.3829 0.6494 0.049 Uiso 1 1 calc R U . . .
H19C H 0.5759 0.4572 0.6997 0.049 Uiso 1 1 calc R U . . .
C20 C 0.66959(11) 0.2774(6) -0.0568(4) 0.0319(9) Uani 1 1 d . . . . .
H20A H 0.6526 0.1904 -0.0426 0.048 Uiso 1 1 calc R U . . .
H20B H 0.6873 0.2312 -0.1072 0.048 Uiso 1 1 calc R U . . .
H20C H 0.6585 0.3724 -0.1003 0.048 Uiso 1 1 calc R U . . .
C21 C 0.70957(11) 0.1615(5) 0.1711(4) 0.0306(9) Uani 1 1 d . . . . .
H21A H 0.7271 0.1972 0.2336 0.046 Uiso 1 1 calc R U . . .
H21B H 0.7200 0.0926 0.1085 0.046 Uiso 1 1 calc R U . . .
H21C H 0.6922 0.0956 0.2107 0.046 Uiso 1 1 calc R U . . .
C22 C 0.72436(10) 0.4956(5) 0.0516(3) 0.0256(7) Uani 1 1 d . . . . .
H22A H 0.7367 0.4448 -0.0152 0.038 Uiso 1 1 calc R U . . .
H22B H 0.7401 0.5148 0.1236 0.038 Uiso 1 1 calc R U . . .
H22C H 0.7145 0.6029 0.0233 0.038 Uiso 1 1 calc R U . . .
C23 C 0.55890(11) 0.4986(5) 0.0089(4) 0.0291(9) Uani 1 1 d . . . . .
H23 H 0.5486 0.5856 -0.0403 0.035 Uiso 1 1 calc R U . . .
C24 C 0.54873(10) 0.4461(5) 0.1251(4) 0.0269(8) Uani 1 1 d . . . . .
H24 H 0.5309 0.4932 0.1696 0.032 Uiso 1 1 calc R U . . .
C25 C 0.57001(9) 0.3099(4) 0.1638(3) 0.0194(6) Uani 1 1 d . . . . .
H25 H 0.5687 0.2483 0.2386 0.023 Uiso 1 1 calc R U . . .
C26 C 0.59347(10) 0.2817(5) 0.0720(3) 0.0174(7) Uani 1 1 d . . . . .
H26 H 0.6106 0.1975 0.0738 0.021 Uiso 1 1 calc R U . . .
C27 C 0.58699(11) 0.4005(4) -0.0227(3) 0.0239(7) Uani 1 1 d . . . . .
H27 H 0.5994 0.4126 -0.0951 0.029 Uiso 1 1 calc R U . . .
C28 C 0.63183(9) 0.8662(4) 0.2045(3) 0.0171(6) Uani 1 1 d . . . . .
H28 H 0.6478 0.8845 0.2722 0.020 Uiso 1 1 calc R U . . .
C29 C 0.63963(9) 0.8226(4) 0.0836(3) 0.0184(6) Uani 1 1 d . . . . .
H29 H 0.6618 0.8034 0.0559 0.022 Uiso 1 1 calc R U . . .
C30 C 0.60873(10) 0.8120(4) 0.0104(3) 0.0199(6) Uani 1 1 d . . . . .
H30 H 0.6065 0.7855 -0.0753 0.024 Uiso 1 1 calc R U . . .
C31 C 0.58187(10) 0.8479(5) 0.0873(4) 0.0177(7) Uani 1 1 d . . . . .
H31 H 0.5583 0.8509 0.0624 0.021 Uiso 1 1 calc R U . . .
C32 C 0.59612(9) 0.8784(4) 0.2081(3) 0.0177(6) Uani 1 1 d . . . . .
H32 H 0.5838 0.9028 0.2790 0.021 Uiso 1 1 calc R U . . .
O1A O 0.44821(16) 0.8578(8) 0.2070(6) 0.0297(13) Uani 0.5 1 d . . P A 1
C33A C 0.4847(4) 0.847(2) 0.2084(19) 0.022(2) Uani 0.5 1 d . . P A 1
H33A H 0.4920 0.8258 0.1238 0.027 Uiso 0.5 1 calc R U P A 1
H33B H 0.4929 0.7528 0.2624 0.027 Uiso 0.5 1 calc R U P A 1
C34A C 0.4986(3) 1.0067(14) 0.2560(10) 0.031(2) Uani 0.5 1 d . . P A 1
H34A H 0.5207 1.0313 0.2200 0.037 Uiso 0.5 1 calc R U P A 1
H34B H 0.5022 1.0030 0.3473 0.037 Uiso 0.5 1 calc R U P A 1
C35A C 0.4721(5) 1.140(2) 0.2169(17) 0.019(3) Uani 0.5 1 d . . P A 1
H35A H 0.4740 1.1767 0.1301 0.023 Uiso 0.5 1 calc R U P A 1
H35B H 0.4730 1.2385 0.2727 0.023 Uiso 0.5 1 calc R U P A 1
C36A C 0.44020(19) 1.0281(8) 0.2336(6) 0.0224(14) Uani 0.5 1 d . . P A 1
H36A H 0.4331 1.0374 0.3196 0.027 Uiso 0.5 1 calc R U P A 1
H36B H 0.4211 1.0666 0.1771 0.027 Uiso 0.5 1 calc R U P A 1
O1B O 0.48780(17) 0.8935(8) 0.0998(6) 0.0361(14) Uani 0.5 1 d . . P B 2
C33B C 0.4763(8) 0.846(3) 0.218(2) 0.081(10) Uani 0.5 1 d . . P B 2
H33C H 0.4882 0.7444 0.2510 0.097 Uiso 0.5 1 calc R U P B 2
H33D H 0.4514 0.8263 0.2148 0.097 Uiso 0.5 1 calc R U P B 2
C34B C 0.4864(7) 1.0056(18) 0.2966(13) 0.090(8) Uani 0.5 1 d . . P B 2
H34C H 0.4751 1.0112 0.3759 0.108 Uiso 0.5 1 calc R U P B 2
H34D H 0.5113 1.0195 0.3108 0.108 Uiso 0.5 1 calc R U P B 2
C35B C 0.4715(7) 1.120(3) 0.203(2) 0.053(7) Uani 0.5 1 d . . P B 2
H35C H 0.4465 1.1060 0.1938 0.063 Uiso 0.5 1 calc R U P B 2
H35D H 0.4768 1.2380 0.2244 0.063 Uiso 0.5 1 calc R U P B 2
C36B C 0.4872(2) 1.0717(18) 0.0901(7) 0.0391(19) Uani 0.5 1 d . . P B 2
H36C H 0.4734 1.1088 0.0158 0.047 Uiso 0.5 1 calc R U P B 2
H36D H 0.5104 1.1183 0.0874 0.047 Uiso 0.5 1 calc R U P B 2

loop_
_atom_site_aniso_label
_atom_site_aniso_U_11
_atom_site_aniso_U_22
_atom_site_aniso_U_33
_atom_site_aniso_U_23
_atom_site_aniso_U_13
_atom_site_aniso_U_12
Hf1 0.01373(4) 0.01030(4) 0.01001(4) 0.00067(7) -0.00147(3) -0.00022(8)
Si1 0.0153(4) 0.0123(3) 0.0137(3) 0.0034(3) 0.0012(3) -0.0006(3)
Si2 0.0132(4) 0.0407(5) 0.0131(4) -0.0015(3) 0.0028(3) -0.0052(4)
Si3 0.0190(4) 0.0132(3) 0.0161(4) -0.0025(3) 0.0071(3) -0.0020(3)
C1 0.0122(12) 0.0171(12) 0.0105(10) 0.0007(8) -0.0003(9) -0.0007(9)
C2 0.0133(10) 0.0099(16) 0.0105(9) 0.0010(10) 0.0000(7) 0.0006(11)
C3 0.0148(11) 0.0055(16) 0.0114(9) 0.0016(8) 0.0005(8) 0.0003(8)
C4 0.0155(13) 0.0099(11) 0.0111(11) -0.0001(8) 0.0026(10) -0.0003(9)
C5 0.0119(13) 0.0137(11) 0.0115(11) -0.0008(9) 0.0011(9) -0.0009(10)
C6 0.0183(15) 0.0204(14) 0.0142(12) -0.0012(11) 0.0021(11) 0.0034(12)
C7 0.0254(18) 0.0227(15) 0.0192(14) -0.0072(12) 0.0056(13) 0.0027(13)
C8 0.0259(18) 0.0310(17) 0.0138(13) -0.0077(12) 0.0029(12) -0.0073(14)
C9 0.0193(16) 0.0298(17) 0.0138(13) -0.0006(12) -0.0024(11) -0.0030(13)
C10 0.0167(13) 0.0187(18) 0.0122(10) 0.0000(9) -0.0009(9) 0.0005(10)
C11 0.0140(11) 0.0097(17) 0.0118(9) -0.0001(9) 0.0014(8) 0.0012(10)
C12 0.0142(14) 0.0129(12) 0.0208(13) 0.0004(10) -0.0023(11) -0.0003(10)
C13 0.0166(15) 0.0145(12) 0.0262(15) -0.0020(11) 0.0009(12) -0.0032(11)
C14 0.0127(15) 0.0225(15) 0.0238(16) -0.0046(12) -0.0014(12) -0.0014(12)
C15 0.0155(16) 0.0230(14) 0.0227(15) 0.0025(12) 0.0005(13) 0.0053(12)
C16 0.0149(14) 0.0175(13) 0.0180(13) 0.0037(10) 0.0029(11) 0.0020(11)
C17 0.034(2) 0.083(4) 0.0241(19) -0.008(2) 0.0092(17) -0.035(3)
C18 0.026(2) 0.071(4) 0.031(2) -0.006(2) 0.0054(17) 0.019(2)
C19 0.0247(19) 0.058(3) 0.0163(15) 0.0065(16) 0.0030(13) -0.0147(19)
C20 0.035(2) 0.038(2) 0.0241(17) -0.0183(16) 0.0108(16) -0.0071(17)
C21 0.032(2) 0.0163(14) 0.046(2) 0.0042(15) 0.0164(18) 0.0094(14)
C22 0.030(2) 0.0259(17) 0.0224(16) -0.0039(13) 0.0134(14) -0.0086(14)
C23 0.035(2) 0.0185(16) 0.0314(19) -0.0002(13) -0.0188(16) -0.0013(14)
C24 0.0154(16) 0.0261(17) 0.038(2) -0.0099(15) -0.0059(14) -0.0017(13)
C25 0.0201(16) 0.0184(14) 0.0195(14) 0.0005(11) -0.0003(12) -0.0089(12)
C26 0.0189(18) 0.0145(13) 0.0186(14) -0.0038(11) 0.0000(13) -0.0043(13)
C27 0.036(2) 0.0210(15) 0.0142(13) 0.0001(11) -0.0039(13) -0.0096(14)
C28 0.0219(16) 0.0115(12) 0.0173(13) 0.0011(10) -0.0033(11) -0.0002(11)
C29 0.0211(16) 0.0150(12) 0.0193(14) 0.0047(11) 0.0023(12) -0.0002(11)
C30 0.0278(18) 0.0143(13) 0.0171(13) 0.0046(10) -0.0030(12) -0.0005(12)
C31 0.0147(17) 0.0155(14) 0.0220(16) 0.0025(12) -0.0050(13) 0.0017(13)
C32 0.0207(16) 0.0129(12) 0.0193(14) 0.0009(10) -0.0010(12) 0.0024(11)
O1A 0.023(3) 0.029(3) 0.036(3) 0.002(2) -0.009(2) -0.008(2)
C33A 0.028(4) 0.014(4) 0.024(5) 0.000(3) -0.005(3) 0.003(3)
C34A 0.028(4) 0.027(4) 0.038(5) -0.012(4) -0.004(4) -0.009(3)
C35A 0.023(5) 0.013(4) 0.021(5) -0.006(3) 0.000(4) -0.001(4)
C36A 0.025(3) 0.023(3) 0.020(3) 0.000(2) 0.004(2) -0.006(2)
O1B 0.037(4) 0.036(3) 0.034(3) -0.011(3) -0.006(3) 0.006(3)
C33B 0.17(3) 0.034(9) 0.034(9) 0.002(7) -0.028(16) -0.033(15)
C34B 0.21(3) 0.028(5) 0.033(7) -0.005(5) 0.001(10) -0.001(10)
C35B 0.072(12) 0.057(15) 0.031(7) 0.013(7) 0.018(7) 0.048(10)
C36B 0.049(5) 0.042(4) 0.027(3) -0.014(5) 0.006(3) -0.027(6)

loop_
_atom_type_symbol
_atom_type_description
_atom_type_scat_dispersion_real
_atom_type_scat_dispersion_imag
_atom_type_scat_source
C C 0.0033 0.0016 'International Tables Vol C Tables 4.2.6.8 and 6.1.1.4'
H H 0.0000 0.0000 'International Tables Vol C Tables 4.2.6.8 and 6.1.1.4'
O O 0.0106 0.0060 'International Tables Vol C Tables 4.2.6.8 and 6.1.1.4'
Si Si 0.0817 0.0704 'International Tables Vol C Tables 4.2.6.8 and 6.1.1.4'
Hf Hf -0.5830 6.1852 'International Tables Vol C Tables 4.2.6.8 and 6.1.1.4'

loop_
_geom_angle_atom_site_label_1
_geom_angle_atom_site_label_2
_geom_angle_atom_site_label_3
_geom_angle
C1 Hf1 C4 77.28(11)
C1 Hf1 C27 134.00(11)
C4 Hf1 C27 98.12(12)
C1 Hf1 C24 94.77(13)
C4 Hf1 C24 131.44(12)
C27 Hf1 C24 54.05(14)
C1 Hf1 C23 127.14(13)
C4 Hf1 C23 130.36(12)
C27 Hf1 C23 32.55(14)
C24 Hf1 C23 32.37(14)
C1 Hf1 C30 139.83(11)
C4 Hf1 C30 112.24(11)
C27 Hf1 C30 84.77(11)
C24 Hf1 C30 104.38(13)
C23 Hf1 C30 77.77(12)
C1 Hf1 C31 116.91(12)
C4 Hf1 C31 139.37(11)
C27 Hf1 C31 96.43(12)
C24 Hf1 C31 87.18(13)
C23 Hf1 C31 73.60(12)
C30 Hf1 C31 32.31(12)
C1 Hf1 C32 87.91(11)
C4 Hf1 C32 123.02(11)
C27 Hf1 C32 128.61(12)
C24 Hf1 C32 104.11(12)
C23 Hf1 C32 102.40(12)
C30 Hf1 C32 53.51(11)
C31 Hf1 C32 32.29(11)
C1 Hf1 C25 81.64(11)
C4 Hf1 C25 99.32(11)
C27 Hf1 C25 53.58(11)
C24 Hf1 C25 32.54(12)
C23 Hf1 C25 53.39(12)
C30 Hf1 C25 131.10(11)
C31 Hf1 C25 119.67(12)
C32 Hf1 C25 132.82(12)
C1 Hf1 C29 117.65(11)
C4 Hf1 C29 86.07(11)
C27 Hf1 C29 107.46(11)
C24 Hf1 C29 136.50(13)
C23 Hf1 C29 109.33(12)
C30 Hf1 C29 32.35(11)
C31 Hf1 C29 53.35(12)
C32 Hf1 C29 53.23(11)
C25 Hf1 C29 160.70(11)
C1 Hf1 C26 103.25(11)
C4 Hf1 C26 81.14(12)
C27 Hf1 C26 32.29(12)
C24 Hf1 C26 53.79(13)
C23 Hf1 C26 53.43(12)
C30 Hf1 C26 116.61(12)
C31 Hf1 C26 126.21(11)
C32 Hf1 C26 155.43(12)
C25 Hf1 C26 32.19(12)
C29 Hf1 C26 133.03(11)
C1 Hf1 C28 88.80(10)
C4 Hf1 C28 92.22(11)
C27 Hf1 C28 137.17(11)
C24 Hf1 C28 135.92(12)
C23 Hf1 C28 125.87(11)
C30 Hf1 C28 53.07(11)
C31 Hf1 C28 53.02(11)
C32 Hf1 C28 32.00(11)
C25 Hf1 C28 162.97(11)
C29 Hf1 C28 31.81(11)
C26 Hf1 C28 164.47(11)
C1 Si1 C4 88.02(12)
C1 Si1 C3 73.59(12)
C4 Si1 C3 41.97(11)
C1 Si1 C2 41.52(11)
C4 Si1 C2 73.43(11)
C3 Si1 C2 38.87(10)
C1 Si1 Hf1 48.74(8)
C4 Si1 Hf1 48.94(9)
C3 Si1 Hf1 66.22(8)
C2 Si1 Hf1 65.64(8)
C1 Si2 C19 115.85(17)
C1 Si2 C18 110.1(2)
C19 Si2 C18 107.6(2)
C1 Si2 C17 111.59(18)
C19 Si2 C17 103.9(2)
C18 Si2 C17 107.4(3)
C21 Si3 C4 111.71(16)
C21 Si3 C20 106.2(2)
C4 Si3 C20 112.85(17)
C21 Si3 C22 107.9(2)
C4 Si3 C22 113.60(15)
C20 Si3 C22 103.99(18)
C2 C1 Si2 121.6(2)
C2 C1 Si1 75.9(2)
Si2 C1 Si1 119.01(15)
C2 C1 Hf1 98.78(17)
Si2 C1 Hf1 134.45(16)
Si1 C1 Hf1 88.70(11)
C3 C2 C1 116.1(3)
C3 C2 C5 121.3(3)
C1 C2 C5 122.3(2)
C3 C2 Si1 69.58(18)
C1 C2 Si1 62.62(18)
C5 C2 Si1 135.1(2)
C2 C3 C4 116.9(3)
C2 C3 C11 120.8(2)
C4 C3 C11 122.2(2)
C2 C3 Si1 71.55(19)
C4 C3 Si1 63.43(15)
C11 C3 Si1 134.5(2)
C3 C4 Si3 120.3(2)
C3 C4 Si1 74.60(15)
Si3 C4 Si1 121.09(15)
C3 C4 Hf1 98.96(18)
Si3 C4 Hf1 134.86(15)
Si1 C4 Hf1 88.46(12)
C10 C5 C6 118.3(3)
C10 C5 C2 122.1(3)
C6 C5 C2 119.5(3)
C7 C6 C5 121.1(3)
C7 C6 H6 119.5
C5 C6 H6 119.5
C8 C7 C6 120.1(3)
C8 C7 H7 119.9
C6 C7 H7 119.9
C7 C8 C9 119.6(3)
C7 C8 H8 120.2
C9 C8 H8 120.2
C10 C9 C8 120.0(3)
C10 C9 H9 120.0
C8 C9 H9 120.0
C9 C10 C5 120.9(3)
C9 C10 H10 119.6
C5 C10 H10 119.6
C12 C11 C16 119.1(3)
C12 C11 C3 120.4(3)
C16 C11 C3 120.4(3)
C11 C12 C13 120.7(3)
C11 C12 H12 119.6
C13 C12 H12 119.6
C14 C13 C12 120.0(3)
C14 C13 H13 120.0
C12 C13 H13 120.0
C13 C14 C15 119.9(3)
C13 C14 H14 120.1
C15 C14 H14 120.1
C14 C15 C16 120.1(3)
C14 C15 H15 119.9
C16 C15 H15 119.9
C15 C16 C11 120.2(3)
C15 C16 H16 119.9
C11 C16 H16 119.9
Si2 C17 H17A 109.5
Si2 C17 H17B 109.5
H17A C17 H17B 109.5
Si2 C17 H17C 109.5
H17A C17 H17C 109.5
H17B C17 H17C 109.5
Si2 C18 H18A 109.5
Si2 C18 H18B 109.5
H18A C18 H18B 109.5
Si2 C18 H18C 109.5
H18A C18 H18C 109.5
H18B C18 H18C 109.5
Si2 C19 H19A 109.5
Si2 C19 H19B 109.5
H19A C19 H19B 109.5
Si2 C19 H19C 109.5
H19A C19 H19C 109.5
H19B C19 H19C 109.5
Si3 C20 H20A 109.5
Si3 C20 H20B 109.5
H20A C20 H20B 109.5
Si3 C20 H20C 109.5
H20A C20 H20C 109.5
H20B C20 H20C 109.5
Si3 C21 H21A 109.5
Si3 C21 H21B 109.5
H21A C21 H21B 109.5
Si3 C21 H21C 109.5
H21A C21 H21C 109.5
H21B C21 H21C 109.5
Si3 C22 H22A 109.5
Si3 C22 H22B 109.5
H22A C22 H22B 109.5
Si3 C22 H22C 109.5
H22A C22 H22C 109.5
H22B C22 H22C 109.5
C24 C23 C27 108.6(3)
C24 C23 Hf1 73.8(2)
C27 C23 Hf1 73.3(2)
C24 C23 H23 125.7
C27 C23 H23 125.7
Hf1 C23 H23 119.0
C23 C24 C25 107.4(3)
C23 C24 Hf1 73.9(2)
C25 C24 Hf1 74.6(2)
C23 C24 H24 126.3
C25 C24 H24 126.3
Hf1 C24 H24 117.3
C26 C25 C24 108.2(3)
C26 C25 Hf1 74.1(2)
C24 C25 Hf1 72.8(2)
C26 C25 H25 125.9
C24 C25 H25 125.9
Hf1 C25 H25 119.1
C27 C26 C25 107.9(3)
C27 C26 Hf1 72.4(2)
C25 C26 Hf1 73.74(19)
C27 C26 H26 126.1
C25 C26 H26 126.1
Hf1 C26 H26 119.6
C26 C27 C23 108.0(3)
C26 C27 Hf1 75.3(2)
C23 C27 Hf1 74.1(2)
C26 C27 H27 126.0
C23 C27 H27 126.0
Hf1 C27 H27 116.7
C29 C28 C32 108.2(3)
C29 C28 Hf1 73.04(18)
C32 C28 Hf1 72.76(18)
C29 C28 H28 125.9
C32 C28 H28 125.9
Hf1 C28 H28 120.1
C28 C29 C30 108.1(3)
C28 C29 Hf1 75.15(18)
C30 C29 Hf1 73.24(19)
C28 C29 H29 126.0
C30 C29 H29 126.0
Hf1 C29 H29 117.6
C31 C30 C29 107.8(3)
C31 C30 Hf1 74.1(2)
C29 C30 Hf1 74.41(18)
C31 C30 H30 126.1
C29 C30 H30 126.1
Hf1 C30 H30 117.5
C30 C31 C32 108.0(3)
C30 C31 Hf1 73.6(2)
C32 C31 Hf1 74.04(19)
C30 C31 H31 126.0
C32 C31 H31 126.0
Hf1 C31 H31 118.3
C28 C32 C31 107.8(3)
C28 C32 Hf1 75.23(18)
C31 C32 Hf1 73.7(2)
C28 C32 H32 126.1
C31 C32 H32 126.1
Hf1 C32 H32 117.1
C36A O1A C33A 106.8(9)
O1A C33A C34A 107.6(11)
O1A C33A H33A 110.2
C34A C33A H33A 110.2
O1A C33A H33B 110.2
C34A C33A H33B 110.2
H33A C33A H33B 108.5
C33A C34A C35A 105.6(10)
C33A C34A H34A 110.6
C35A C34A H34A 110.6
C33A C34A H34B 110.6
C35A C34A H34B 110.6
H34A C34A H34B 108.7
C34A C35A C36A 96.5(11)
C34A C35A H35A 112.5
C36A C35A H35A 112.5
C34A C35A H35B 112.5
C36A C35A H35B 112.5
H35A C35A H35B 110.0
O1A C36A C35A 109.4(9)
O1A C36A H36A 109.8
C35A C36A H36A 109.8
O1A C36A H36B 109.8
C35A C36A H36B 109.8
H36A C36A H36B 108.2
C36B O1B C33B 108.9(12)
O1B C33B C34B 100.7(18)
O1B C33B H33C 111.6
C34B C33B H33C 111.6
O1B C33B H33D 111.6
C34B C33B H33D 111.6
H33C C33B H33D 109.4
C35B C34B C33B 92.8(16)
C35B C34B H34C 113.1
C33B C34B H34C 113.1
C35B C34B H34D 113.1
C33B C34B H34D 113.1
H34C C34B H34D 110.5
C36B C35B C34B 104.3(18)
C36B C35B H35C 110.9
C34B C35B H35C 110.9
C36B C35B H35D 110.9
C34B C35B H35D 110.9
H35C C35B H35D 108.9
O1B C36B C35B 102.0(11)
O1B C36B H36C 111.4
C35B C36B H36C 111.4
O1B C36B H36D 111.4
C35B C36B H36D 111.4
H36C C36B H36D 109.2

loop_
_geom_bond_atom_site_label_1
_geom_bond_atom_site_label_2
_geom_bond_distance
Hf1 C1 2.210(3)
Hf1 C4 2.217(3)
Hf1 C27 2.512(3)
Hf1 C24 2.520(4)
Hf1 C23 2.522(4)
Hf1 C30 2.532(3)
Hf1 C31 2.538(4)
Hf1 C32 2.543(3)
Hf1 C25 2.543(3)
Hf1 C29 2.547(3)
Hf1 C26 2.548(4)
Hf1 C28 2.574(3)
Si1 C1 1.988(3)
Si1 C4 1.990(3)
Si1 C3 2.145(3)
Si1 C2 2.171(4)
Si2 C1 1.866(3)
Si2 C19 1.869(4)
Si2 C18 1.881(5)
Si2 C17 1.882(5)
Si3 C21 1.868(4)
Si3 C4 1.874(3)
Si3 C20 1.875(4)
Si3 C22 1.878(4)
C1 C2 1.484(4)
C2 C3 1.436(4)
C2 C5 1.490(4)
C3 C4 1.488(4)
C3 C11 1.498(4)
C5 C10 1.397(4)
C5 C6 1.397(4)
C6 C7 1.395(5)
C6 H6 0.9500
C7 C8 1.382(5)
C7 H7 0.9500
C8 C9 1.399(5)
C8 H8 0.9500
C9 C10 1.393(4)
C9 H9 0.9500
C10 H10 0.9500
C11 C12 1.384(5)
C11 C16 1.399(4)
C12 C13 1.392(5)
C12 H12 0.9500
C13 C14 1.385(5)
C13 H13 0.9500
C14 C15 1.387(5)
C14 H14 0.9500
C15 C16 1.393(5)
C15 H15 0.9500
C16 H16 0.9500
C17 H17A 0.9800
C17 H17B 0.9800
C17 H17C 0.9800
C18 H18A 0.9800
C18 H18B 0.9800
C18 H18C 0.9800
C19 H19A 0.9800
C19 H19B 0.9800
C19 H19C 0.9800
C20 H20A 0.9800
C20 H20B 0.9800
C20 H20C 0.9800
C21 H21A 0.9800
C21 H21B 0.9800
C21 H21C 0.9800
C22 H22A 0.9800
C22 H22B 0.9800
C22 H22C 0.9800
C23 C24 1.405(6)
C23 C27 1.411(6)
C23 H23 0.9500
C24 C25 1.419(5)
C24 H24 0.9500
C25 C26 1.412(5)
C25 H25 0.9500
C26 C27 1.407(5)
C26 H26 0.9500
C27 H27 0.9500
C28 C29 1.404(5)
C28 C32 1.411(5)
C28 H28 0.9500
C29 C30 1.415(5)
C29 H29 0.9500
C30 C31 1.411(5)
C30 H30 0.9500
C31 C32 1.413(5)
C31 H31 0.9500
C32 H32 0.9500
O1A C36A 1.425(9)
O1A C33A 1.436(16)
C33A C34A 1.47(2)
C33A H33A 0.9900
C33A H33B 0.9900
C34A C35A 1.53(3)
C34A H34A 0.9900
C34A H34B 0.9900
C35A C36A 1.558(16)
C35A H35A 0.9900
C35A H35B 0.9900
C36A H36A 0.9900
C36A H36B 0.9900
O1B C36B 1.423(16)
O1B C33B 1.43(3)
C33B C34B 1.57(3)
C33B H33C 0.9900
C33B H33D 0.9900
C34B C35B 1.46(3)
C34B H34C 0.9900
C34B H34D 0.9900
C35B C36B 1.45(2)
C35B H35C 0.9900
C35B H35D 0.9900
C36B H36C 0.9900
C36B H36D 0.9900

loop_
_geom_torsion_atom_site_label_1
_geom_torsion_atom_site_label_2
_geom_torsion_atom_site_label_3
_geom_torsion_atom_site_label_4
_geom_torsion
C19 Si2 C1 C2 -28.8(3)
C18 Si2 C1 C2 93.5(3)
C17 Si2 C1 C2 -147.4(3)
C19 Si2 C1 Si1 62.0(3)
C18 Si2 C1 Si1 -175.7(2)
C17 Si2 C1 Si1 -56.6(3)
C19 Si2 C1 Hf1 -177.5(2)
C18 Si2 C1 Hf1 -55.2(3)
C17 Si2 C1 Hf1 63.9(3)
Si2 C1 C2 C3 161.8(2)
Si1 C1 C2 C3 46.2(3)
Hf1 C1 C2 C3 -40.2(3)
Si2 C1 C2 C5 -12.5(4)
Si1 C1 C2 C5 -128.1(3)
Hf1 C1 C2 C5 145.5(3)
Si2 C1 C2 Si1 115.6(2)
Hf1 C1 C2 Si1 -86.41(12)
C1 C2 C3 C4 2.6(4)
C5 C2 C3 C4 177.0(3)
Si1 C2 C3 C4 45.7(2)
C1 C2 C3 C11 -174.5(3)
C5 C2 C3 C11 -0.2(5)
Si1 C2 C3 C11 -131.4(3)
C1 C2 C3 Si1 -43.2(3)
C5 C2 C3 Si1 131.2(3)
C2 C3 C4 Si3 -166.8(2)
C11 C3 C4 Si3 10.3(4)
Si1 C3 C4 Si3 -117.4(2)
C2 C3 C4 Si1 -49.4(2)
C11 C3 C4 Si1 127.6(3)
C2 C3 C4 Hf1 36.5(3)
C11 C3 C4 Hf1 -146.5(2)
Si1 C3 C4 Hf1 85.89(12)
C21 Si3 C4 C3 72.4(3)
C20 Si3 C4 C3 -167.9(2)
C22 Si3 C4 C3 -49.9(3)
C21 Si3 C4 Si1 -17.1(3)
C20 Si3 C4 Si1 102.5(2)
C22 Si3 C4 Si1 -139.4(2)
C21 Si3 C4 Hf1 -140.9(2)
C20 Si3 C4 Hf1 -21.3(3)
C22 Si3 C4 Hf1 96.8(2)
C3 C2 C5 C10 -63.6(4)
C1 C2 C5 C10 110.4(4)
Si1 C2 C5 C10 28.2(5)
C3 C2 C5 C6 119.3(3)
C1 C2 C5 C6 -66.7(4)
Si1 C2 C5 C6 -148.8(3)
C10 C5 C6 C7 -1.4(5)
C2 C5 C6 C7 175.7(3)
C5 C6 C7 C8 0.7(5)
C6 C7 C8 C9 0.1(6)
C7 C8 C9 C10 -0.1(5)
C8 C9 C10 C5 -0.6(5)
C6 C5 C10 C9 1.4(5)
C2 C5 C10 C9 -175.7(3)
C2 C3 C11 C12 -88.8(4)
C4 C3 C11 C12 94.2(4)
Si1 C3 C11 C12 177.2(2)
C2 C3 C11 C16 94.9(4)
C4 C3 C11 C16 -82.0(3)
Si1 C3 C11 C16 1.0(4)
C16 C11 C12 C13 0.9(5)
C3 C11 C12 C13 -175.4(3)
C11 C12 C13 C14 -0.3(5)
C12 C13 C14 C15 -0.5(5)
C13 C14 C15 C16 0.7(5)
C14 C15 C16 C11 -0.1(5)
C12 C11 C16 C15 -0.7(5)
C3 C11 C16 C15 175.6(3)
C27 C23 C24 C25 -2.1(4)
Hf1 C23 C24 C25 -67.7(2)
C27 C23 C24 Hf1 65.6(3)
C23 C24 C25 C26 1.0(4)
Hf1 C24 C25 C26 -66.2(2)
C23 C24 C25 Hf1 67.2(3)
C24 C25 C26 C27 0.5(4)
Hf1 C25 C26 C27 -64.9(2)
C24 C25 C26 Hf1 65.4(2)
C25 C26 C27 C23 -1.8(4)
Hf1 C26 C27 C23 -67.5(2)
C25 C26 C27 Hf1 65.8(2)
C24 C23 C27 C26 2.4(4)
Hf1 C23 C27 C26 68.3(3)
C24 C23 C27 Hf1 -65.9(3)
C32 C28 C29 C30 1.6(4)
Hf1 C28 C29 C30 66.4(2)
C32 C28 C29 Hf1 -64.8(2)
C28 C29 C30 C31 -0.6(4)
Hf1 C29 C30 C31 67.1(2)
C28 C29 C30 Hf1 -67.7(2)
C29 C30 C31 C32 -0.7(4)
Hf1 C30 C31 C32 66.6(2)
C29 C30 C31 Hf1 -67.3(2)
C29 C28 C32 C31 -2.1(4)
Hf1 C28 C32 C31 -67.0(2)
C29 C28 C32 Hf1 64.9(2)
C30 C31 C32 C28 1.7(4)
Hf1 C31 C32 C28 68.1(2)
C30 C31 C32 Hf1 -66.3(2)
C36A O1A C33A C34A 8.9(15)
O1A C33A C34A C35A -30.3(16)
C33A C34A C35A C36A 36.1(14)
C33A O1A C36A C35A 15.7(13)
C34A C35A C36A O1A -31.9(12)
C36B O1B C33B C34B -27(2)
O1B C33B C34B C35B 48(2)
C33B C34B C35B C36B -54(2)
C33B O1B C36B C35B -5.7(19)
C34B C35B C36B O1B 39.8(18)
